data_7027418
loop_
_publ_author_name
'Steed, Jonathan W.'
'Junk, Peter C.'

_publ_section_title
;
 Stabilisation of sodium complexes of 18-crown-6 by intramolecular
 hydrogen bonding&#x200A;&#x2020;
;
_journal_issue 13
_journal_name_full 'Journal of the Chemical Society, Dalton Transactions'
_journal_page_first 2141
_journal_paper_doi 10.1039/a902358e
_journal_year 1999
_chemical_formula_sum 'C12 H26 N Na O10'
_chemical_formula_weight 367.33
_chemical_name_systematic
; 
 ? 
;
_space_group_IT_number 14
_symmetry_cell_setting monoclinic
_symmetry_space_group_name_Hall '-P 2yn'
_symmetry_space_group_name_H-M 'P 1 21/n 1'
_atom_sites_solution_hydrogens geom
_atom_sites_solution_primary direct
_atom_sites_solution_secondary difmap
_audit_creation_method SHELXL-97
_cell_angle_alpha 90.00
_cell_angle_beta 103.295(2)
_cell_angle_gamma 90.00
_cell_formula_units_Z 4
_cell_length_a 12.0590(4)
_cell_length_b 10.5053(3)
_cell_length_c 14.0593(5)
_cell_measurement_temperature 173(2)
_cell_volume 1733.35(10)
_computing_cell_refinement DENZO-SMN
_computing_data_reduction DENZO-SMN
_computing_molecular_graphics RES2INS
_computing_structure_refinement 'SHELXL-97 (Sheldrick, 1997)'
_computing_structure_solution 'SHELXS-97 (Sheldrick, 1990)'
_diffrn_ambient_temperature 173(2)
_diffrn_measured_fraction_theta_full 0.994
_diffrn_measured_fraction_theta_max 0.994
_diffrn_measurement_device_type KappaCCD
_diffrn_measurement_method '2o phi scans'
_diffrn_radiation_monochromator graphite
_diffrn_radiation_source 'fine-focus sealed tube'
_diffrn_radiation_type MoK\a
_diffrn_radiation_wavelength 0.71070
_diffrn_reflns_av_R_equivalents 0.0163
_diffrn_reflns_av_sigmaI/netI 0.0304
_diffrn_reflns_limit_h_max 14
_diffrn_reflns_limit_h_min -14
_diffrn_reflns_limit_k_max 12
_diffrn_reflns_limit_k_min -11
_diffrn_reflns_limit_l_max 17
_diffrn_reflns_limit_l_min -17
_diffrn_reflns_number 14177
_diffrn_reflns_theta_full 26.00
_diffrn_reflns_theta_max 26.00
_diffrn_reflns_theta_min 3.55
_diffrn_standards_decay_% 0
_exptl_absorpt_coefficient_mu 0.142
_exptl_absorpt_correction_T_max 0.9454
_exptl_absorpt_correction_T_min 0.8950
_exptl_absorpt_correction_type Scalepack
_exptl_crystal_colour colourless
_exptl_crystal_density_diffrn 1.408
_exptl_crystal_density_method 'not measured'
_exptl_crystal_description block
_exptl_crystal_F_000 784
_exptl_crystal_size_max 0.80
_exptl_crystal_size_mid 0.70
_exptl_crystal_size_min 0.40
_refine_diff_density_max 0.169
_refine_diff_density_min -0.202
_refine_diff_density_rms 0.034
_refine_ls_extinction_coef 0.018(2)
_refine_ls_extinction_expression Fc^*^=kFc[1+0.001xFc^2^\l^3^/sin(2\q)]^-1/4^
_refine_ls_extinction_method SHELXL
_refine_ls_goodness_of_fit_ref 1.056
_refine_ls_hydrogen_treatment mixed
_refine_ls_matrix_type full
_refine_ls_number_parameters 226
_refine_ls_number_reflns 3381
_refine_ls_number_restraints 0
_refine_ls_restrained_S_all 1.056
_refine_ls_R_factor_all 0.0398
_refine_ls_R_factor_gt 0.0325
_refine_ls_shift/su_max 0.001
_refine_ls_shift/su_mean 0.000
_refine_ls_structure_factor_coef Fsqd
_refine_ls_weighting_details 'calc w=1/[\s^2^(Fo^2^)+(0.0329P)^2^+0.4818P] where P=(Fo^2^+2Fc^2^)/3'
_refine_ls_weighting_scheme calc
_refine_ls_wR_factor_gt 0.0788
_refine_ls_wR_factor_ref 0.0837
_reflns_number_gt 2923
_reflns_number_total 3381
_reflns_threshold_expression >2sigma(I)
_cod_data_source_file 902358esup1.cif
_cod_data_source_block nano318
_cod_original_cell_volume 1733.35(2)
_cod_original_sg_symbol_H-M P21/n
_cod_database_code 7027418

loop_
_symmetry_equiv_pos_as_xyz
'x, y, z'
'-x+1/2, y+1/2, -z+1/2'
'-x, -y, -z'
'x-1/2, -y-1/2, z-1/2'

loop_
_atom_site_label
_atom_site_type_symbol
_atom_site_fract_x
_atom_site_fract_y
_atom_site_fract_z
_atom_site_U_iso_or_equiv
_atom_site_adp_type
_atom_site_occupancy
_atom_site_symmetry_multiplicity
_atom_site_calc_flag
_atom_site_refinement_flags
Na1 Na 0.50326(4) 0.77328(5) 0.20195(4) 0.03170(16) Uani 1 1 d .
O1 O 0.30895(9) 0.85955(10) 0.13895(7) 0.0414(3) Uani 1 1 d .
O2 O 0.35010(9) 0.70554(10) 0.05200(8) 0.0421(3) Uani 1 1 d .
O3 O 0.18516(8) 0.79905(10) 0.00995(7) 0.0382(2) Uani 1 1 d .
O4 O 0.64557(9) 0.84275(11) 0.33442(8) 0.0372(3) Uani 1 1 d .
H42 H 0.611(2) 0.905(3) 0.3388(18) 0.090(9) Uiso 1 1 d .
H41 H 0.6601(17) 0.8068(19) 0.3934(16) 0.060(6) Uiso 1 1 d .
N1 N 0.28142(9) 0.78805(10) 0.06628(7) 0.0275(2) Uani 1 1 d .
O1A O 0.59239(8) 0.97291(9) 0.13734(7) 0.0332(2) Uani 1 1 d .
O2A O 0.64659(8) 0.72733(10) 0.09546(7) 0.0362(2) Uani 1 1 d .
O3A O 0.57336(7) 0.55181(8) 0.22078(6) 0.0290(2) Uani 1 1 d .
O4A O 0.41209(8) 0.63963(8) 0.31807(6) 0.0293(2) Uani 1 1 d .
O5A O 0.40164(8) 0.90732(9) 0.37117(7) 0.0356(2) Uani 1 1 d .
O6A O 0.51972(8) 1.10136(10) 0.28877(7) 0.0376(2) Uani 1 1 d .
C1A C 0.68509(12) 0.94950(15) 0.09254(10) 0.0364(3) Uani 1 1 d .
H1A2 H 0.7446 1.0153 0.1130 0.044 Uiso 1 1 calc R
H1A1 H 0.6583 0.9531 0.0205 0.044 Uiso 1 1 calc R
C2A C 0.73324(11) 0.82079(15) 0.12290(10) 0.0367(3) Uani 1 1 d .
H2A2 H 0.7967 0.8023 0.0911 0.044 Uiso 1 1 calc R
H2A1 H 0.7636 0.8188 0.1946 0.044 Uiso 1 1 calc R
C3A C 0.69029(13) 0.60039(15) 0.11287(11) 0.0401(3) Uani 1 1 d .
H3A2 H 0.7554 0.5996 0.1704 0.048 Uiso 1 1 calc R
H3A1 H 0.7175 0.5700 0.0556 0.048 Uiso 1 1 calc R
C4A C 0.59857(12) 0.51460(14) 0.13056(10) 0.0365(3) Uani 1 1 d .
H4A2 H 0.5298 0.5224 0.0767 0.044 Uiso 1 1 calc R
H4A1 H 0.6245 0.4250 0.1341 0.044 Uiso 1 1 calc R
C5A C 0.49360(11) 0.46882(13) 0.24900(10) 0.0334(3) Uani 1 1 d .
H5A2 H 0.5263 0.3822 0.2608 0.040 Uiso 1 1 calc R
H5A1 H 0.4234 0.4638 0.1963 0.040 Uiso 1 1 calc R
C6A C 0.46616(12) 0.51929(12) 0.34015(10) 0.0325(3) Uani 1 1 d .
H6A2 H 0.4148 0.4598 0.3638 0.039 Uiso 1 1 calc R
H6A1 H 0.5368 0.5289 0.3919 0.039 Uiso 1 1 calc R
C7A C 0.37296(12) 0.68751(13) 0.39902(10) 0.0337(3) Uani 1 1 d .
H7A2 H 0.4379 0.6970 0.4562 0.040 Uiso 1 1 calc R
H7A1 H 0.3178 0.6273 0.4166 0.040 Uiso 1 1 calc R
C8A C 0.31716(12) 0.81392(13) 0.37256(10) 0.0339(3) Uani 1 1 d .
H8A2 H 0.2642 0.8087 0.3074 0.041 Uiso 1 1 calc R
H8A1 H 0.2727 0.8378 0.4209 0.041 Uiso 1 1 calc R
C9A C 0.35171(12) 1.02928(13) 0.34627(12) 0.0390(3) Uani 1 1 d .
H9A2 H 0.3035 1.0526 0.3919 0.047 Uiso 1 1 calc R
H9A1 H 0.3031 1.0275 0.2792 0.047 Uiso 1 1 calc R
C10A C 0.44561(14) 1.12527(14) 0.35257(12) 0.0433(4) Uani 1 1 d .
H10B H 0.4110 1.2105 0.3375 0.052 Uiso 1 1 calc R
H10A H 0.4916 1.1274 0.4206 0.052 Uiso 1 1 calc R
C11A C 0.46787(12) 1.11882(13) 0.18733(11) 0.0364(3) Uani 1 1 d .
H11B H 0.4342 1.2050 0.1763 0.044 Uiso 1 1 calc R
H11A H 0.4064 1.0555 0.1659 0.044 Uiso 1 1 calc R
C12A C 0.55754(12) 1.10240(13) 0.13016(10) 0.0364(3) Uani 1 1 d .
H12B H 0.5265 1.1255 0.0609 0.044 Uiso 1 1 calc R
H12A H 0.6234 1.1584 0.1568 0.044 Uiso 1 1 calc R

loop_
_atom_site_aniso_label
_atom_site_aniso_U_11
_atom_site_aniso_U_22
_atom_site_aniso_U_33
_atom_site_aniso_U_23
_atom_site_aniso_U_13
_atom_site_aniso_U_12
Na1 0.0287(3) 0.0331(3) 0.0312(3) 0.0005(2) 0.0025(2) -0.0005(2)
O1 0.0459(6) 0.0387(6) 0.0341(5) -0.0109(4) -0.0019(4) -0.0034(5)
O2 0.0352(5) 0.0480(6) 0.0420(6) -0.0075(5) 0.0071(4) 0.0077(5)
O3 0.0305(5) 0.0488(6) 0.0309(5) -0.0027(4) -0.0023(4) 0.0026(4)
O4 0.0377(6) 0.0385(6) 0.0321(5) 0.0042(4) 0.0010(4) -0.0012(5)
N1 0.0289(6) 0.0286(5) 0.0248(5) 0.0022(4) 0.0056(4) -0.0033(4)
O1A 0.0340(5) 0.0323(5) 0.0359(5) 0.0054(4) 0.0130(4) -0.0010(4)
O2A 0.0310(5) 0.0406(6) 0.0364(5) 0.0037(4) 0.0069(4) 0.0018(4)
O3A 0.0299(5) 0.0302(5) 0.0279(5) -0.0056(4) 0.0089(4) -0.0029(4)
O4A 0.0342(5) 0.0262(4) 0.0298(5) -0.0002(4) 0.0118(4) 0.0014(4)
O5A 0.0326(5) 0.0293(5) 0.0442(6) -0.0052(4) 0.0077(4) 0.0012(4)
O6A 0.0355(5) 0.0382(5) 0.0380(5) -0.0059(4) 0.0064(4) -0.0014(4)
C1A 0.0323(7) 0.0496(8) 0.0289(7) 0.0022(6) 0.0103(5) -0.0098(6)
C2A 0.0284(7) 0.0530(9) 0.0299(7) -0.0010(6) 0.0096(5) -0.0011(6)
C3A 0.0432(8) 0.0444(8) 0.0377(8) 0.0033(6) 0.0196(6) 0.0113(7)
C4A 0.0445(8) 0.0375(7) 0.0280(7) -0.0074(6) 0.0091(6) 0.0055(6)
C5A 0.0306(7) 0.0249(6) 0.0457(8) -0.0042(6) 0.0107(6) -0.0036(5)
C6A 0.0339(7) 0.0258(6) 0.0400(7) 0.0052(5) 0.0130(6) 0.0002(5)
C7A 0.0392(7) 0.0359(7) 0.0294(7) -0.0013(5) 0.0146(6) -0.0015(6)
C8A 0.0338(7) 0.0356(7) 0.0356(7) -0.0055(6) 0.0147(6) -0.0018(6)
C9A 0.0376(8) 0.0309(7) 0.0498(8) -0.0064(6) 0.0129(6) 0.0036(6)
C10A 0.0488(9) 0.0335(7) 0.0501(9) -0.0119(6) 0.0164(7) -0.0029(7)
C11A 0.0349(7) 0.0278(7) 0.0421(8) -0.0011(6) 0.0000(6) -0.0005(6)
C12A 0.0392(7) 0.0310(7) 0.0357(7) 0.0073(6) 0.0019(6) -0.0050(6)

loop_
_atom_type_symbol
_atom_type_description
_atom_type_scat_dispersion_real
_atom_type_scat_dispersion_imag
_atom_type_scat_source
C C 0.0033 0.0016 'International Tables Vol C Tables 4.2.6.8 and 6.1.1.4'
H H 0.0000 0.0000 'International Tables Vol C Tables 4.2.6.8 and 6.1.1.4'
O O 0.0106 0.0060 'International Tables Vol C Tables 4.2.6.8 and 6.1.1.4'
N N 0.0061 0.0033 'International Tables Vol C Tables 4.2.6.8 and 6.1.1.4'
Na Na 0.0362 0.0249 'International Tables Vol C Tables 4.2.6.8 and 6.1.1.4'

loop_
_geom_angle_atom_site_label_1
_geom_angle_atom_site_label_2
_geom_angle_atom_site_label_3
_geom_angle
O4 Na1 O3A 92.19(4)
O4 Na1 O1 129.08(4)
O3A Na1 O1 130.94(4)
O4 Na1 O2 177.31(4)
O3A Na1 O2 89.47(3)
O1 Na1 O2 50.54(3)
O4 Na1 O2A 93.08(4)
O3A Na1 O2A 68.11(3)
O1 Na1 O2A 124.45(4)
O2 Na1 O2A 85.58(4)
O4 Na1 O4A 90.42(4)
O3A Na1 O4A 66.73(3)
O1 Na1 O4A 85.40(4)
O2 Na1 O4A 92.18(4)
O2A Na1 O4A 134.80(4)
O4 Na1 O1A 75.01(4)
O3A Na1 O1A 129.46(4)
O1 Na1 O1A 90.74(4)
O2 Na1 O1A 102.30(4)
O2A Na1 O1A 64.17(3)
O4A Na1 O1A 157.66(4)
O4 Na1 N1 154.18(4)
O3A Na1 N1 111.16(3)
O1 Na1 N1 25.22(3)
O2 Na1 N1 25.32(3)
O2A Na1 N1 105.50(3)
O4A Na1 N1 89.00(3)
O1A Na1 N1 96.83(3)
N1 O1 Na1 97.13(8)
N1 O2 Na1 93.11(7)
O2 N1 O1 119.21(11)
O2 N1 O3 121.09(11)
O1 N1 O3 119.70(11)
O2 N1 Na1 61.57(6)
O1 N1 Na1 57.65(6)
O3 N1 Na1 177.32(9)
C12A O1A C1A 112.53(10)
C12A O1A Na1 130.90(8)
C1A O1A Na1 116.25(8)
C2A O2A C3A 112.19(11)
C2A O2A Na1 105.20(8)
C3A O2A Na1 110.12(8)
C5A O3A C4A 112.14(10)
C5A O3A Na1 111.79(7)
C4A O3A Na1 107.51(8)
C7A O4A C6A 111.08(10)
C7A O4A Na1 125.59(8)
C6A O4A Na1 112.35(7)
C8A O5A C9A 111.18(10)
C10A O6A C11A 114.25(11)
O1A C1A C2A 108.82(11)
O2A C2A C1A 109.54(11)
O2A C3A C4A 109.45(11)
O3A C4A C3A 107.50(11)
O3A C5A C6A 108.65(10)
O4A C6A C5A 108.01(11)
O4A C7A C8A 109.16(11)
O5A C8A C7A 109.52(11)
O5A C9A C10A 108.58(12)
O6A C10A C9A 114.65(12)
O6A C11A C12A 108.42(11)
O1A C12A C11A 108.08(11)

loop_
_geom_bond_atom_site_label_1
_geom_bond_atom_site_label_2
_geom_bond_distance
Na1 O4 2.3402(11)
Na1 O3A 2.4688(10)
Na1 O1 2.4782(12)
Na1 O2 2.5634(11)
Na1 O2A 2.5792(11)
Na1 O4A 2.5828(10)
Na1 O1A 2.6130(10)
Na1 N1 2.9107(12)
O1 N1 1.2499(14)
O2 N1 1.2467(15)
O3 N1 1.2511(14)
O1A C12A 1.4206(17)
O1A C1A 1.4250(16)
O2A C2A 1.4210(17)
O2A C3A 1.4340(18)
O3A C5A 1.4207(16)
O3A C4A 1.4253(15)
O4A C7A 1.4205(16)
O4A C6A 1.4237(15)
O5A C8A 1.4178(17)
O5A C9A 1.4247(17)
O6A C10A 1.4267(18)
O6A C11A 1.4312(17)
C1A C2A 1.494(2)
C3A C4A 1.491(2)
C5A C6A 1.4925(19)
C7A C8A 1.496(2)
C9A C10A 1.504(2)
C11A C12A 1.498(2)

loop_
_geom_hbond_atom_site_label_D
_geom_hbond_atom_site_label_H
_geom_hbond_atom_site_label_A
_geom_hbond_distance_DH
_geom_hbond_distance_HA
_geom_hbond_distance_DA
_geom_hbond_angle_DHA
_geom_hbond_site_symmetry_A
O4 H42 O6A 0.79(3) 2.36(3) 3.1061(16) 157(2) .
O4 H41 O3 0.89(2) 1.95(2) 2.8275(15) 170.1(18) 4_676

loop_
_geom_torsion_atom_site_label_1
_geom_torsion_atom_site_label_2
_geom_torsion_atom_site_label_3
_geom_torsion_atom_site_label_4
_geom_torsion
O4 Na1 O1 N1 175.75(7)
O3A Na1 O1 N1 -43.92(9)
O2 Na1 O1 N1 -0.81(7)
O2A Na1 O1 N1 45.88(9)
O4A Na1 O1 N1 -97.45(8)
O1A Na1 O1 N1 104.58(8)
O4 Na1 O2 N1 -82.1(10)
O3A Na1 O2 N1 149.73(8)
O1 Na1 O2 N1 0.81(7)
O2A Na1 O2 N1 -142.19(8)
O4A Na1 O2 N1 83.03(8)
O1A Na1 O2 N1 -79.85(8)
Na1 O2 N1 O1 -1.42(12)
Na1 O2 N1 O3 179.61(10)
Na1 O1 N1 O2 1.48(12)
Na1 O1 N1 O3 -179.54(10)
O4 Na1 N1 O2 173.88(10)
O3A Na1 N1 O2 -32.72(8)
O1 Na1 N1 O2 -178.53(12)
O2A Na1 N1 O2 39.37(8)
O4A Na1 N1 O2 -97.23(8)
O1A Na1 N1 O2 104.40(8)
O4 Na1 N1 O1 -7.59(13)
O3A Na1 N1 O1 145.81(8)
O2 Na1 N1 O1 178.53(12)
O2A Na1 N1 O1 -142.10(8)
O4A Na1 N1 O1 81.31(8)
O1A Na1 N1 O1 -77.07(8)
O4 Na1 N1 O3 1.1(19)
O3A Na1 N1 O3 154.5(19)
O1 Na1 N1 O3 8.7(19)
O2 Na1 N1 O3 -172.8(19)
O2A Na1 N1 O3 -133.4(19)
O4A Na1 N1 O3 90.0(19)
O1A Na1 N1 O3 -68.4(19)
O4 Na1 O1A C12A -96.14(11)
O3A Na1 O1A C12A -176.40(10)
O1 Na1 O1A C12A 34.35(11)
O2 Na1 O1A C12A 83.98(11)
O2A Na1 O1A C12A 162.83(11)
O4A Na1 O1A C12A -45.31(15)
N1 Na1 O1A C12A 58.89(11)
O4 Na1 O1A C1A 90.91(9)
O3A Na1 O1A C1A 10.65(10)
O1 Na1 O1A C1A -138.61(8)
O2 Na1 O1A C1A -88.98(9)
O2A Na1 O1A C1A -10.12(8)
O4A Na1 O1A C1A 141.74(10)
N1 Na1 O1A C1A -114.07(8)
O4 Na1 O2A C2A -33.40(8)
O3A Na1 O2A C2A -124.52(8)
O1 Na1 O2A C2A 109.97(8)
O2 Na1 O2A C2A 144.27(8)
O4A Na1 O2A C2A -127.05(8)
O1A Na1 O2A C2A 38.32(8)
N1 Na1 O2A C2A 128.48(8)
O4 Na1 O2A C3A 87.69(9)
O3A Na1 O2A C3A -3.43(8)
O1 Na1 O2A C3A -128.94(9)
O2 Na1 O2A C3A -94.64(9)
O4A Na1 O2A C3A -5.96(11)
O1A Na1 O2A C3A 159.40(9)
N1 Na1 O2A C3A -110.43(9)
O4 Na1 O3A C5A 113.81(8)
O1 Na1 O3A C5A -36.46(10)
O2 Na1 O3A C5A -68.30(8)
O2A Na1 O3A C5A -153.75(8)
O4A Na1 O3A C5A 24.30(8)
O1A Na1 O3A C5A -173.87(8)
N1 Na1 O3A C5A -54.94(8)
O4 Na1 O3A C4A -122.70(8)
O1 Na1 O3A C4A 87.03(9)
O2 Na1 O3A C4A 55.18(8)
O2A Na1 O3A C4A -30.27(8)
O4A Na1 O3A C4A 147.78(8)
O1A Na1 O3A C4A -50.39(9)
N1 Na1 O3A C4A 68.55(8)
O4 Na1 O4A C7A 57.70(10)
O3A Na1 O4A C7A 149.91(10)
O1 Na1 O4A C7A -71.49(10)
O2 Na1 O4A C7A -121.61(10)
O2A Na1 O4A C7A 152.46(9)
O1A Na1 O4A C7A 9.21(15)
N1 Na1 O4A C7A -96.48(10)
O4 Na1 O4A C6A -82.88(8)
O3A Na1 O4A C6A 9.33(8)
O1 Na1 O4A C6A 147.93(8)
O2 Na1 O4A C6A 97.81(8)
O2A Na1 O4A C6A 11.88(10)
O1A Na1 O4A C6A -131.37(10)
N1 Na1 O4A C6A 122.94(8)
C12A O1A C1A C2A 167.11(11)
Na1 O1A C1A C2A -18.65(13)
C3A O2A C2A C1A 173.56(11)
Na1 O2A C2A C1A -66.72(11)
O1A C1A C2A O2A 58.11(14)
C2A O2A C3A C4A 152.41(11)
Na1 O2A C3A C4A 35.60(13)
C5A O3A C4A C3A -174.88(11)
Na1 O3A C4A C3A 61.85(11)
O2A C3A C4A O3A -67.20(14)
C4A O3A C5A C6A -176.24(11)
Na1 O3A C5A C6A -55.41(12)
C7A O4A C6A C5A 174.00(11)
Na1 O4A C6A C5A -39.59(12)
O3A C5A C6A O4A 63.71(13)
C6A O4A C7A C8A 179.85(11)
Na1 O4A C7A C8A 38.86(14)
C9A O5A C8A C7A -179.96(11)
O4A C7A C8A O5A -73.84(14)
C8A O5A C9A C10A 176.28(12)
C11A O6A C10A C9A 69.18(16)
O5A C9A C10A O6A 60.27(17)
C10A O6A C11A C12A 174.87(11)
C1A O1A C12A C11A -174.73(11)
Na1 O1A C12A C11A 12.10(15)
O6A C11A C12A O1A 67.45(13)
